data_1570208
loop_
_publ_author_name
'Denisenko, Aleksandr'
'Garbuz, Pavel'
'Makovetska, Yelyzaveta'
'Shablykin, Oleh'
'Lesyk, Dmytro'
'Al-Maali, Galeb'
'Korzh, Rodion'
'Sadkova, Iryna V.'
'Mykhailiuk, Pavel K.'

_publ_section_title
;
 1,2-Disubstituted bicyclo[2.1.1]hexanes as saturated bioisosteres of
 <i>ortho</i>-substituted benzene.
;
_journal_issue 48
_journal_name_full 'Chemical science'
_journal_page_first 14092
_journal_page_last 14099
_journal_paper_doi 10.1039/d3sc05121h
_journal_volume 14
_journal_year 2023
_chemical_formula_moiety 'C13 H13 F O2'
_chemical_formula_sum 'C13 H13 F O2'
_chemical_formula_weight 220.23
_space_group_crystal_system monoclinic
_space_group_IT_number 14
_space_group_name_Hall '-P 2yn'
_space_group_name_H-M_alt 'P 1 21/n 1'
_atom_sites_solution_hydrogens geom
_atom_sites_solution_primary dual
_audit_block_doi 10.5517/ccdc.csd.cc2gr9r9
_audit_creation_date 2022-08-19
_audit_creation_method
;
Olex2 1.5
(compiled 2022.04.07 svn.rca3783a0 for OlexSys, GUI svn.r6498)
;
_audit_update_record
;
2023-08-03 deposited with the CCDC.	2023-10-27 downloaded from the CCDC.
;
_cell_angle_alpha 90
_cell_angle_beta 95.590(14)
_cell_angle_gamma 90
_cell_formula_units_Z 4
_cell_length_a 12.625(3)
_cell_length_b 6.2763(14)
_cell_length_c 14.050(3)
_cell_measurement_reflns_used 2379
_cell_measurement_temperature 273.15
_cell_measurement_theta_max 20.66
_cell_measurement_theta_min 2.91
_cell_volume 1108.0(4)
_computing_molecular_graphics 'Olex2 1.5 (Dolomanov et al., 2009)'
_computing_publication_material 'Olex2 1.5 (Dolomanov et al., 2009)'
_computing_structure_refinement 'SHELXL 2016/6 (Sheldrick, 2015)'
_computing_structure_solution 'SHELXT 2014/5 (Sheldrick, 2014)'
_diffrn_ambient_temperature 273.15
_diffrn_measured_fraction_theta_full 1.000
_diffrn_measured_fraction_theta_max 1.000
_diffrn_measurement_device_type 'Bruker APEX-II CCD'
_diffrn_measurement_method '\f and \w scans'
_diffrn_radiation_type MoK\a
_diffrn_radiation_wavelength 0.71073
_diffrn_reflns_av_R_equivalents 0.0520
_diffrn_reflns_av_unetI/netI 0.0351
_diffrn_reflns_Laue_measured_fraction_full 1.000
_diffrn_reflns_Laue_measured_fraction_max 1.000
_diffrn_reflns_limit_h_max 15
_diffrn_reflns_limit_h_min -12
_diffrn_reflns_limit_k_max 7
_diffrn_reflns_limit_k_min -7
_diffrn_reflns_limit_l_max 16
_diffrn_reflns_limit_l_min -16
_diffrn_reflns_number 13942
_diffrn_reflns_point_group_measured_fraction_full 1.000
_diffrn_reflns_point_group_measured_fraction_max 1.000
_diffrn_reflns_theta_full 24.996
_diffrn_reflns_theta_max 24.996
_diffrn_reflns_theta_min 2.071
_diffrn_source_current 30.0
_diffrn_source_power 1.2
_diffrn_source_voltage 40.0
_diffrn_standards_number 0
_exptl_absorpt_coefficient_mu 0.099
_exptl_absorpt_correction_type none
_exptl_crystal_colour colourless
_exptl_crystal_colour_primary colourless
_exptl_crystal_density_diffrn 1.320
_exptl_crystal_description block
_exptl_crystal_F_000 464
_exptl_crystal_size_max 0.21
_exptl_crystal_size_mid 0.12
_exptl_crystal_size_min 0.1
_refine_diff_density_max 0.159
_refine_diff_density_min -0.177
_refine_diff_density_rms 0.039
_refine_ls_extinction_method none
_refine_ls_goodness_of_fit_ref 1.023
_refine_ls_hydrogen_treatment constr
_refine_ls_matrix_type full
_refine_ls_number_parameters 146
_refine_ls_number_reflns 1955
_refine_ls_number_restraints 0
_refine_ls_restrained_S_all 1.023
_refine_ls_R_factor_all 0.0744
_refine_ls_R_factor_gt 0.0474
_refine_ls_shift/su_max 0.000
_refine_ls_shift/su_mean 0.000
_refine_ls_structure_factor_coef Fsqd
_refine_ls_weighting_details 'w=1/[\s^2^(Fo^2^)+(0.0547P)^2^+0.3550P] where P=(Fo^2^+2Fc^2^)/3'
_refine_ls_weighting_scheme calc
_refine_ls_wR_factor_gt 0.1097
_refine_ls_wR_factor_ref 0.1263
_reflns_Friedel_coverage 0.000
_reflns_number_gt 1370
_reflns_number_total 1955
_reflns_threshold_expression 'I > 2\s(I)'
_cod_data_source_file d3sc05121h2.cif
_cod_data_source_block v26
_cod_depositor_comments 'Adding full bibliography for 1570208--1570213.cif.'
_cod_database_code 1570208
_shelx_shelxl_version_number 2016/6
_shelx_space_group_comment
;
The symmetry employed for this shelxl refinement is uniquely defined
by the following loop, which should always be used as a source of
symmetry information in preference to the above space-group names.
They are only intended as comments.
;
_shelx_estimated_absorpt_t_max 0.990
_shelx_estimated_absorpt_t_min 0.980
_olex2_refinement_description
;
1. Fixed Uiso
 At 1.2 times of:
  All C(H) groups, All C(H,H) groups
 At 1.5 times of:
  All O(H) groups
2.a Ternary CH refined with riding coordinates:
 C4(H4)
2.b Secondary CH2 refined with riding coordinates:
 C3(H3A,H3B), C5(H5A,H5B), C6(H6A,H6B)
2.c Aromatic/amide H refined with riding coordinates:
 C9(H9), C10(H10), C11(H11), C12(H12), C13(H13)
2.d Idealised tetrahedral OH refined as rotating group:
 O1(H1)
;
_olex2_submission_special_instructions 'No special instructions were received'

loop_
_space_group_symop_operation_xyz
'x, y, z'
'-x+1/2, y+1/2, -z+1/2'
'-x, -y, -z'
'x-1/2, -y-1/2, z-1/2'

loop_
_atom_site_label
_atom_site_type_symbol
_atom_site_fract_x
_atom_site_fract_y
_atom_site_fract_z
_atom_site_U_iso_or_equiv
_atom_site_adp_type
_atom_site_occupancy
_atom_site_site_symmetry_order
_atom_site_calc_flag
_atom_site_refinement_flags_posn
_atom_site_refinement_flags_adp
_atom_site_refinement_flags_occupancy
_atom_site_disorder_assembly
_atom_site_disorder_group
F1 F 0.29331(10) 0.01109(19) 0.51394(9) 0.0601(4) Uani 1 1 d . . . . .
O1 O 0.43683(13) 0.2630(3) 0.47120(14) 0.0781(6) Uani 1 1 d . . . . .
H1 H 0.486252 0.344599 0.464326 0.117 Uiso 1 1 calc R U . . .
O2 O 0.39495(12) 0.5190(3) 0.56918(12) 0.0684(5) Uani 1 1 d . . . . .
C1 C 0.28411(16) 0.2129(3) 0.55449(14) 0.0450(5) Uani 1 1 d . . . . .
C2 C 0.17497(15) 0.3089(3) 0.51898(13) 0.0420(5) Uani 1 1 d . . . . .
C3 C 0.10149(17) 0.1610(4) 0.57301(15) 0.0571(6) Uani 1 1 d . . . . .
H3A H 0.026014 0.191104 0.560999 0.069 Uiso 1 1 calc R U . . .
H3B H 0.116407 0.009915 0.568327 0.069 Uiso 1 1 calc R U . . .
C4 C 0.15756(18) 0.2717(4) 0.66169(15) 0.0619(7) Uani 1 1 d . . . . .
H4 H 0.123531 0.275088 0.721455 0.074 Uiso 1 1 calc R U . . .
C5 C 0.27191(18) 0.1931(4) 0.66200(15) 0.0619(7) Uani 1 1 d . . . . .
H5A H 0.279788 0.047039 0.684126 0.074 Uiso 1 1 calc R U . . .
H5B H 0.321705 0.283737 0.700171 0.074 Uiso 1 1 calc R U . . .
C6 C 0.15836(18) 0.4725(4) 0.59945(15) 0.0559(6) Uani 1 1 d . . . . .
H6A H 0.218028 0.567447 0.615633 0.067 Uiso 1 1 calc R U . . .
H6B H 0.091325 0.548977 0.591360 0.067 Uiso 1 1 calc R U . . .
C7 C 0.37960(15) 0.3400(3) 0.52942(14) 0.0450(5) Uani 1 1 d . . . . .
C8 C 0.15188(14) 0.3550(3) 0.41469(14) 0.0418(5) Uani 1 1 d . . . . .
C9 C 0.17145(17) 0.5525(4) 0.37673(16) 0.0561(6) Uani 1 1 d . . . . .
H9 H 0.200817 0.659911 0.416591 0.067 Uiso 1 1 calc R U . . .
C10 C 0.1478(2) 0.5928(4) 0.27968(18) 0.0685(7) Uani 1 1 d . . . . .
H10 H 0.161992 0.726006 0.254872 0.082 Uiso 1 1 calc R U . . .
C11 C 0.1034(2) 0.4357(5) 0.22042(17) 0.0701(7) Uani 1 1 d . . . . .
H11 H 0.086542 0.463016 0.155658 0.084 Uiso 1 1 calc R U . . .
C12 C 0.08403(19) 0.2383(4) 0.25710(16) 0.0655(7) Uani 1 1 d . . . . .
H12 H 0.054341 0.131534 0.217044 0.079 Uiso 1 1 calc R U . . .
C13 C 0.10849(16) 0.1979(4) 0.35320(15) 0.0516(6) Uani 1 1 d . . . . .
H13 H 0.095712 0.063209 0.377197 0.062 Uiso 1 1 calc R U . . .

loop_
_atom_site_aniso_label
_atom_site_aniso_U_11
_atom_site_aniso_U_22
_atom_site_aniso_U_33
_atom_site_aniso_U_23
_atom_site_aniso_U_13
_atom_site_aniso_U_12
F1 0.0655(8) 0.0415(7) 0.0733(9) -0.0003(6) 0.0072(6) -0.0014(6)
O1 0.0624(11) 0.0795(13) 0.0975(13) -0.0315(11) 0.0345(10) -0.0236(9)
O2 0.0652(10) 0.0628(11) 0.0797(12) -0.0218(9) 0.0193(8) -0.0212(8)
C1 0.0483(12) 0.0411(12) 0.0453(12) -0.0009(10) 0.0029(9) -0.0057(10)
C2 0.0395(11) 0.0441(12) 0.0426(12) -0.0013(9) 0.0051(9) -0.0080(9)
C3 0.0516(13) 0.0663(15) 0.0542(13) 0.0011(11) 0.0087(10) -0.0177(11)
C4 0.0614(15) 0.0807(18) 0.0454(13) -0.0011(12) 0.0142(11) -0.0187(13)
C5 0.0672(15) 0.0706(16) 0.0468(13) 0.0115(12) 0.0001(11) -0.0135(13)
C6 0.0505(13) 0.0604(15) 0.0575(14) -0.0110(12) 0.0091(10) -0.0051(11)
C7 0.0411(12) 0.0521(14) 0.0411(12) -0.0023(10) 0.0003(9) -0.0003(10)
C8 0.0340(10) 0.0441(12) 0.0473(12) 0.0022(10) 0.0035(9) -0.0028(9)
C9 0.0565(14) 0.0518(14) 0.0596(14) 0.0023(11) 0.0027(11) -0.0050(11)
C10 0.0735(17) 0.0646(17) 0.0677(17) 0.0233(15) 0.0082(13) 0.0021(13)
C11 0.0700(16) 0.089(2) 0.0499(14) 0.0142(15) -0.0020(12) 0.0090(15)
C12 0.0656(16) 0.0782(19) 0.0504(14) -0.0035(13) -0.0059(12) -0.0085(13)
C13 0.0502(13) 0.0521(14) 0.0519(13) 0.0010(11) 0.0021(10) -0.0087(11)

loop_
_atom_type_symbol
_atom_type_description
_atom_type_scat_dispersion_real
_atom_type_scat_dispersion_imag
_atom_type_scat_source
C C 0.0033 0.0016 'International Tables Vol C Tables 4.2.6.8 and 6.1.1.4'
H H 0.0000 0.0000 'International Tables Vol C Tables 4.2.6.8 and 6.1.1.4'
F F 0.0171 0.0103 'International Tables Vol C Tables 4.2.6.8 and 6.1.1.4'
O O 0.0106 0.0060 'International Tables Vol C Tables 4.2.6.8 and 6.1.1.4'

loop_
_citation_id
_citation_doi
_citation_year
1 10.26434/chemrxiv-2023-78z7p 2023

loop_
_geom_angle_atom_site_label_1
_geom_angle_atom_site_label_2
_geom_angle_atom_site_label_3
_geom_angle
_geom_angle_site_symmetry_1
_geom_angle_site_symmetry_3
_geom_angle_publ_flag
C7 O1 H1 109.5 . . ?
F1 C1 C2 109.22(15) . . ?
F1 C1 C5 110.32(17) . . ?
F1 C1 C7 106.41(16) . . ?
C5 C1 C2 100.22(16) . . ?
C7 C1 C2 115.17(17) . . ?
C7 C1 C5 115.39(17) . . ?
C1 C2 C3 99.50(16) . . ?
C1 C2 C6 101.66(16) . . ?
C6 C2 C3 84.87(15) . . ?
C8 C2 C1 118.42(16) . . ?
C8 C2 C3 121.58(16) . . ?
C8 C2 C6 123.87(18) . . ?
C2 C3 H3A 114.8 . . ?
C2 C3 H3B 114.8 . . ?
H3A C3 H3B 111.9 . . ?
C4 C3 C2 82.92(15) . . ?
C4 C3 H3A 114.8 . . ?
C4 C3 H3B 114.8 . . ?
C3 C4 H4 119.9 . . ?
C5 C4 C3 102.53(19) . . ?
C5 C4 H4 119.9 . . ?
C5 C4 C6 102.03(17) . . ?
C6 C4 C3 86.42(17) . . ?
C6 C4 H4 119.9 . . ?
C1 C5 H5A 112.0 . . ?
C1 C5 H5B 112.0 . . ?
C4 C5 C1 99.00(17) . . ?
C4 C5 H5A 112.0 . . ?
C4 C5 H5B 112.0 . . ?
H5A C5 H5B 109.7 . . ?
C2 C6 H6A 114.8 . . ?
C2 C6 H6B 114.8 . . ?
C4 C6 C2 83.16(16) . . ?
C4 C6 H6A 114.8 . . ?
C4 C6 H6B 114.8 . . ?
H6A C6 H6B 111.9 . . ?
O1 C7 O2 124.4(2) . . ?
O1 C7 C1 118.43(19) . . ?
O2 C7 C1 117.21(18) . . ?
C9 C8 C2 121.82(18) . . ?
C9 C8 C13 118.16(19) . . ?
C13 C8 C2 120.02(18) . . ?
C8 C9 H9 119.6 . . ?
C8 C9 C10 120.8(2) . . ?
C10 C9 H9 119.6 . . ?
C9 C10 H10 120.0 . . ?
C11 C10 C9 120.0(2) . . ?
C11 C10 H10 120.0 . . ?
C10 C11 H11 120.1 . . ?
C12 C11 C10 119.8(2) . . ?
C12 C11 H11 120.1 . . ?
C11 C12 H12 119.9 . . ?
C11 C12 C13 120.2(2) . . ?
C13 C12 H12 119.9 . . ?
C8 C13 H13 119.5 . . ?
C12 C13 C8 121.1(2) . . ?
C12 C13 H13 119.5 . . ?

loop_
_geom_bond_atom_site_label_1
_geom_bond_atom_site_label_2
_geom_bond_distance
_geom_bond_site_symmetry_2
_geom_bond_publ_flag
F1 C1 1.398(2) . ?
O1 H1 0.8200 . ?
O1 C7 1.241(2) . ?
O2 C7 1.261(2) . ?
C1 C2 1.542(3) . ?
C1 C5 1.538(3) . ?
C1 C7 1.515(3) . ?
C2 C3 1.561(3) . ?
C2 C6 1.557(3) . ?
C2 C8 1.494(3) . ?
C3 H3A 0.9700 . ?
C3 H3B 0.9700 . ?
C3 C4 1.538(3) . ?
C4 H4 0.9800 . ?
C4 C5 1.525(3) . ?
C4 C6 1.534(3) . ?
C5 H5A 0.9700 . ?
C5 H5B 0.9700 . ?
C6 H6A 0.9700 . ?
C6 H6B 0.9700 . ?
C8 C9 1.381(3) . ?
C8 C13 1.388(3) . ?
C9 H9 0.9300 . ?
C9 C10 1.390(3) . ?
C10 H10 0.9300 . ?
C10 C11 1.374(4) . ?
C11 H11 0.9300 . ?
C11 C12 1.373(3) . ?
C12 H12 0.9300 . ?
C12 C13 1.379(3) . ?
C13 H13 0.9300 . ?

loop_
_geom_torsion_atom_site_label_1
_geom_torsion_atom_site_label_2
_geom_torsion_atom_site_label_3
_geom_torsion_atom_site_label_4
_geom_torsion
_geom_torsion_site_symmetry_1
_geom_torsion_site_symmetry_2
_geom_torsion_site_symmetry_3
_geom_torsion_site_symmetry_4
_geom_torsion_publ_flag
F1 C1 C2 C3 70.04(18) . . . . ?
F1 C1 C2 C6 156.71(16) . . . . ?
F1 C1 C2 C8 -63.9(2) . . . . ?
F1 C1 C5 C4 -112.45(19) . . . . ?
F1 C1 C7 O1 9.4(3) . . . . ?
F1 C1 C7 O2 -171.13(17) . . . . ?
C1 C2 C3 C4 66.41(17) . . . . ?
C1 C2 C6 C4 -64.02(16) . . . . ?
C1 C2 C8 C9 -92.8(2) . . . . ?
C1 C2 C8 C13 87.9(2) . . . . ?
C2 C1 C5 C4 2.6(2) . . . . ?
C2 C1 C7 O1 -111.8(2) . . . . ?
C2 C1 C7 O2 67.7(2) . . . . ?
C2 C3 C4 C5 -66.47(18) . . . . ?
C2 C3 C4 C6 35.07(15) . . . . ?
C2 C8 C9 C10 -179.0(2) . . . . ?
C2 C8 C13 C12 178.37(19) . . . . ?
C3 C2 C6 C4 34.65(15) . . . . ?
C3 C2 C8 C9 143.6(2) . . . . ?
C3 C2 C8 C13 -35.7(3) . . . . ?
C3 C4 C5 C1 42.5(2) . . . . ?
C3 C4 C6 C2 -35.16(15) . . . . ?
C5 C1 C2 C3 -45.85(19) . . . . ?
C5 C1 C2 C6 40.83(19) . . . . ?
C5 C1 C2 C8 -179.82(17) . . . . ?
C5 C1 C7 O1 132.1(2) . . . . ?
C5 C1 C7 O2 -48.4(3) . . . . ?
C5 C4 C6 C2 66.90(17) . . . . ?
C6 C2 C3 C4 -34.58(16) . . . . ?
C6 C2 C8 C9 37.0(3) . . . . ?
C6 C2 C8 C13 -142.3(2) . . . . ?
C6 C4 C5 C1 -46.5(2) . . . . ?
C7 C1 C2 C3 -170.33(17) . . . . ?
C7 C1 C2 C6 -83.7(2) . . . . ?
C7 C1 C2 C8 55.7(2) . . . . ?
C7 C1 C5 C4 126.9(2) . . . . ?
C8 C2 C3 C4 -161.6(2) . . . . ?
C8 C2 C6 C4 159.61(18) . . . . ?
C8 C9 C10 C11 0.6(4) . . . . ?
C9 C8 C13 C12 -1.0(3) . . . . ?
C9 C10 C11 C12 -1.0(4) . . . . ?
C10 C11 C12 C13 0.3(4) . . . . ?
C11 C12 C13 C8 0.6(4) . . . . ?
C13 C8 C9 C10 0.3(3) . . . . ?
